data_2022043
loop_
_publ_author_name
'Jha, Kunal Kumar'
'Gruza, Barbara'
'Kumar, Prashant'
'Chodkiewicz, Michal Leszek'
'Dominiak, Paulina Maria'

_publ_section_title
;
 TAAM: a reliable and user friendly tool for hydrogen-atom location using
 routine X-ray diffraction data
;
_journal_issue 3
_journal_name_full 'Acta Crystallographica Section B Structural Science, Crystal Engineering and Materials'
_journal_paper_doi 10.1107/S2052520620002917
_journal_volume 76
_journal_year 2020
_chemical_absolute_configuration unk
_chemical_formula_moiety 'C7 H11 N O4, H2 O'
_chemical_formula_sum 'C7 H13 N O5'
_chemical_formula_weight 191.19
_space_group_crystal_system orthorhombic
_space_group_IT_number 19
_space_group_name_Hall 'P 2ac 2ab'
_space_group_name_H-M_alt 'P 21 21 21'
_symmetry_Int_Tables_number 19
_audit_creation_date 2019-09-27
_audit_creation_method
;
Olex2 1.2
(compiled 2018.05.29 svn.r3508 for OlexSys, GUI svn.r5506)
;
_cell_angle_alpha 90
_cell_angle_beta 90
_cell_angle_gamma 90
_cell_formula_units_Z 4
_cell_length_a 9.8540(2)
_cell_length_b 9.2490(2)
_cell_length_c 10.1440(2)
_cell_measurement_temperature 100(2)
_cell_volume 924.52(3)
_computing_molecular_graphics 'Olex2 (Dolomanov et al., 2009)'
_computing_publication_material 'Olex2 (Dolomanov et al., 2009)'
_computing_structure_refinement 'olex2.refine (Bourhis et al., 2015)'
_diffrn_ambient_temperature 100(2)
_diffrn_measured_fraction_theta_full 0.9984
_diffrn_measured_fraction_theta_max 0.9984
_diffrn_radiation_type synchrotron
_diffrn_radiation_wavelength 0.5166
_diffrn_reflns_av_R_equivalents 0.0000
_diffrn_reflns_av_unetI/netI 0.0258
_diffrn_reflns_limit_h_max 20
_diffrn_reflns_limit_h_min -20
_diffrn_reflns_limit_k_max 18
_diffrn_reflns_limit_k_min 0
_diffrn_reflns_limit_l_max 20
_diffrn_reflns_limit_l_min 0
_diffrn_reflns_number 8275
_diffrn_reflns_theta_full 46.6083
_diffrn_reflns_theta_max 46.61
_diffrn_reflns_theta_min 2.88
_exptl_absorpt_coefficient_mu 0.117
_exptl_crystal_density_diffrn 1.3734
_exptl_crystal_F_000 408.2964
_refine_diff_density_max 0.2777
_refine_diff_density_min -0.1979
_refine_diff_density_rms 0.0532
_refine_ls_abs_structure_details 'Flack, H. D. (1983). Acta Cryst. A39, 876-881.'
_refine_ls_abs_structure_Flack 0.5(2)
_refine_ls_d_res_high 0.4890
_refine_ls_d_res_low 7.0681
_refine_ls_goodness_of_fit_ref 1.0988
_refine_ls_hydrogen_treatment refall
_refine_ls_matrix_type full
_refine_ls_number_constraints 0
_refine_ls_number_parameters 235
_refine_ls_number_reflns 8275
_refine_ls_number_restraints 0
_refine_ls_restrained_S_all 1.0988
_refine_ls_R_factor_all 0.0271
_refine_ls_R_factor_gt 0.0246
_refine_ls_shift/su_max 0.0006
_refine_ls_shift/su_mean 0.0000
_refine_ls_structure_factor_coef Fsqd
_refine_ls_weighting_details 'w=1/[\s^2^(Fo^2^)+(0.0163P)^2^+0.0502P] where P=(Fo^2^+2Fc^2^)/3'
_refine_ls_weighting_scheme calc
_refine_ls_wR_factor_gt 0.0489
_refine_ls_wR_factor_ref 0.0495
_reflns_Friedel_coverage 0.998
_reflns_limit_h_max 20
_reflns_limit_h_min -20
_reflns_limit_k_max 18
_reflns_limit_k_min -18
_reflns_limit_l_max 20
_reflns_limit_l_min -20
_reflns_number_gt 7876
_reflns_number_total 8275
_reflns_threshold_expression I>=2u(I)
_cod_data_source_file 49_TAAM_ANIS_max.cif
_cod_data_source_block 49_TAAM_ANIS_max
_cod_original_sg_symbol_Hall ' P 2ac 2ab'
_cod_database_code 2022043
_olex2_refinement_description
;
;
_olex2_submission_special_instructions 'No special instructions were received'

loop_
_space_group_symop_id
_space_group_symop_operation_xyz
1 x,y,z
2 x+1/2,-y+1/2,-z
3 -x,y+1/2,-z+1/2
4 -x+1/2,-y,z+1/2

loop_
_atom_site_label
_atom_site_type_symbol
_atom_site_fract_x
_atom_site_fract_y
_atom_site_fract_z
_atom_site_U_iso_or_equiv
_atom_site_adp_type
_atom_site_occupancy
_atom_site_refinement_flags_posn
O(1) O 0.57875(2) 1.11472(3) 0.77184(2) 0.00745(3) Uani 1.000000 .
O(2) O 0.79420(2) 1.11862(3) 0.84046(2) 0.00649(3) Uani 1.000000 .
H(2) H 0.7582(10) 1.1843(11) 0.9025(10) 0.020(2) Uani 1.000000 .
O(3) O 0.84075(3) 1.20544(3) 0.55095(2) 0.00695(3) Uani 1.000000 .
O(4) O 0.78346(3) 0.69401(3) 0.51521(2) 0.00637(3) Uani 1.000000 .
H(4) H 0.8284(9) 0.6196(12) 0.4797(8) 0.024(2) Uani 1.000000 .
N(1) N 0.87822(3) 0.97796(3) 0.61460(3) 0.00488(3) Uani 1.000000 .
C(1) C 0.69675(3) 1.07603(3) 0.76139(3) 0.00475(4) Uani 1.000000 .
C(2) C 0.73844(3) 0.96432(3) 0.66015(3) 0.00478(4) Uani 1.000000 .
H(2a H 0.6701(9) 0.9761(9) 0.5799(8) 0.0178(19) Uani 1.000000 .
C(3) C 0.73467(3) 0.81111(3) 0.71986(3) 0.00651(4) Uani 1.000000 .
H(3a H 0.7665(9) 0.8149(9) 0.8195(9) 0.0193(19) Uani 1.000000 .
H(3b H 0.6371(10) 0.7626(9) 0.7138(8) 0.021(2) Uani 1.000000 .
C(4) C 0.84128(3) 0.73016(3) 0.63962(3) 0.00559(4) Uani 1.000000 .
H(4a H 0.8750(8) 0.6327(10) 0.6876(9) 0.0191(19) Uani 1.000000 .
C(5) C 0.95442(3) 0.84209(3) 0.62490(3) 0.00648(4) Uani 1.000000 .
H(5a H 1.0131(9) 0.8242(9) 0.5387(9) 0.0176(19) Uani 1.000000 .
H(5b H 1.0172(10) 0.8425(9) 0.7117(10) 0.028(2) Uani 1.000000 .
C(6) C 0.91997(3) 1.10149(3) 0.55825(3) 0.00505(4) Uani 1.000000 .
C(7) C 1.06212(3) 1.10714(4) 0.50529(3) 0.00822(4) Uani 1.000000 .
H(7a H 1.0696(10) 1.0439(12) 0.4205(11) 0.034(3) Uani 1.000000 .
H(7b H 1.0873(9) 1.2142(10) 0.4797(11) 0.031(2) Uani 1.000000 .
H(7c H 1.1326(10) 1.0667(12) 0.5735(10) 0.035(3) Uani 1.000000 .
O(5) O 0.90013(3) 0.45956(3) 0.43044(3) 0.01067(4) Uani 1.000000 .
H(5c H 0.8813(10) 0.3729(12) 0.4735(9) 0.023(2) Uani 1.000000 .
H(5d H 0.9547(10) 0.4421(9) 0.3600(9) 0.0135(17) Uani 1.000000 .

loop_
_atom_site_aniso_label
_atom_site_aniso_U_11
_atom_site_aniso_U_22
_atom_site_aniso_U_33
_atom_site_aniso_U_12
_atom_site_aniso_U_13
_atom_site_aniso_U_23
O(1) 0.00536(7) 0.00948(8) 0.00749(8) 0.00172(6) -0.00021(6) -0.00250(7)
O(2) 0.00586(7) 0.00790(8) 0.00570(7) -0.00003(6) -0.00073(6) -0.00143(6)
H(2) 0.019(5) 0.019(5) 0.021(5) -0.007(4) -0.014(4) 0.007(4)
O(3) 0.00707(8) 0.00499(7) 0.00879(8) 0.00105(6) 0.00111(6) 0.00193(6)
O(4) 0.00842(8) 0.00526(7) 0.00543(7) 0.00042(6) -0.00045(6) -0.00011(6)
H(4) 0.019(5) 0.043(6) 0.010(4) -0.015(5) -0.006(4) 0.006(4)
N(1) 0.00489(8) 0.00400(8) 0.00574(8) 0.00032(6) 0.00100(6) 0.00047(6)
C(1) 0.00493(8) 0.00496(8) 0.00435(8) 0.00031(7) 0.00014(7) -0.00029(7)
C(2) 0.00516(8) 0.00485(8) 0.00432(8) -0.00008(7) 0.00050(7) -0.00034(7)
H(2a 0.021(5) 0.019(4) 0.013(4) -0.005(4) 0.006(4) 0.000(4)
C(3) 0.00881(9) 0.00494(9) 0.00578(9) -0.00023(8) 0.00228(8) 0.00028(8)
H(3a 0.021(4) 0.010(4) 0.028(5) 0.005(3) 0.002(4) -0.005(4)
H(3b 0.023(5) 0.012(4) 0.029(5) -0.003(4) 0.005(4) 0.005(4)
C(4) 0.00751(9) 0.00429(8) 0.00497(9) 0.00063(7) 0.00012(7) 0.00030(7)
H(4a 0.017(4) 0.015(4) 0.025(5) 0.001(4) -0.008(4) -0.003(4)
C(5) 0.00591(9) 0.00542(9) 0.00812(10) 0.00102(7) -0.00026(8) 0.00017(8)
H(5a 0.020(4) 0.013(4) 0.020(5) 0.003(3) 0.003(4) -0.005(4)
H(5b 0.032(6) 0.009(4) 0.043(7) -0.001(4) -0.010(5) 0.010(4)
C(6) 0.00516(8) 0.00472(8) 0.00526(8) -0.00017(7) 0.00043(7) 0.00050(7)
C(7) 0.00583(9) 0.00912(10) 0.00971(10) -0.00121(8) 0.00191(8) 0.00011(9)
H(7a 0.022(5) 0.044(6) 0.035(6) -0.010(5) 0.017(5) -0.011(5)
H(7b 0.015(5) 0.025(5) 0.052(7) 0.006(4) 0.006(4) 0.009(5)
H(7c 0.018(5) 0.048(7) 0.038(6) -0.003(5) 0.003(5) 0.009(6)
O(5) 0.01294(10) 0.00637(8) 0.01270(10) 0.00112(7) 0.00537(8) -0.00014(7)
H(5c 0.017(5) 0.038(6) 0.013(4) 0.006(5) 0.006(4) 0.003(5)
H(5d 0.020(4) 0.009(4) 0.012(4) -0.007(3) -0.000(4) 0.002(3)

loop_
_atom_type_symbol
_atom_type_description
_atom_type_scat_dispersion_real
_atom_type_scat_dispersion_imag
_atom_type_scat_source
_atom_type_scat_dispersion_source
C C 0.00347 0.00161 'Clementi & Roetti, C., At. Data Nucl. Data Tables 1974, 14, (177-478); Clementi & Raimondi, J. Chem. Phys., 1963, 38, (2686-2689)' 'Henke, Gullikson and Davis, At. Data and Nucl. Data Tables, 1993, 54, 2'
H H 0.00000 0.00000 'Clementi & Roetti, C., At. Data Nucl. Data Tables 1974, 14, (177-478); Clementi & Raimondi, J. Chem. Phys., 1963, 38, (2686-2689)' 'Henke, Gullikson and Davis, At. Data and Nucl. Data Tables, 1993, 54, 2'
N N 0.00653 0.00323 'Clementi & Roetti, C., At. Data Nucl. Data Tables 1974, 14, (177-478); Clementi & Raimondi, J. Chem. Phys., 1963, 38, (2686-2689)' 'Henke, Gullikson and Davis, At. Data and Nucl. Data Tables, 1993, 54, 2'
O O 0.01158 0.00611 'Clementi & Roetti, C., At. Data Nucl. Data Tables 1974, 14, (177-478); Clementi & Raimondi, J. Chem. Phys., 1963, 38, (2686-2689)' 'Henke, Gullikson and Davis, At. Data and Nucl. Data Tables, 1993, 54, 2'

loop_
_geom_angle_atom_site_label_1
_geom_angle_atom_site_label_2
_geom_angle_atom_site_label_3
_geom_angle
_geom_angle_site_symmetry_1
_geom_angle_site_symmetry_3
_geom_angle_publ_flag
C(1) O(2) H(2) 109.0(6) . . ?
C(4) O(4) H(4) 109.8(5) . . ?
C(5) N(1) C(2) 112.74(2) . . ?
C(6) N(1) C(2) 119.87(2) . . ?
C(6) N(1) C(5) 127.05(3) . . ?
O(2) C(1) O(1) 123.78(3) . . ?
C(2) C(1) O(1) 121.15(3) . . ?
C(2) C(1) O(2) 114.91(2) . . ?
C(1) C(2) N(1) 114.35(2) . . ?
H(2a C(2) N(1) 110.3(4) . . ?
H(2a C(2) C(1) 106.1(4) . . ?
C(3) C(2) N(1) 103.11(2) . . ?
C(3) C(2) C(1) 110.76(2) . . ?
C(3) C(2) H(2a 112.4(4) . . ?
H(3a C(3) C(2) 109.7(4) . . ?
H(3b C(3) C(2) 112.8(5) . . ?
H(3b C(3) H(3a 109.7(7) . . ?
C(4) C(3) C(2) 103.00(2) . . ?
C(4) C(3) H(3a 108.8(4) . . ?
C(4) C(3) H(3b 112.6(5) . . ?
C(3) C(4) O(4) 108.21(2) . . ?
H(4a C(4) O(4) 109.1(4) . . ?
H(4a C(4) C(3) 112.5(5) . . ?
C(5) C(4) O(4) 111.36(2) . . ?
C(5) C(4) C(3) 102.82(2) . . ?
C(5) C(4) H(4a 112.7(4) . . ?
C(4) C(5) N(1) 102.34(2) . . ?
H(5a C(5) N(1) 110.7(4) . . ?
H(5a C(5) C(4) 111.8(4) . . ?
H(5b C(5) N(1) 110.4(5) . . ?
H(5b C(5) C(4) 110.0(5) . . ?
H(5b C(5) H(5a 111.2(7) . . ?
N(1) C(6) O(3) 119.49(3) . . ?
C(7) C(6) O(3) 122.60(3) . . ?
C(7) C(6) N(1) 117.91(3) . . ?
H(7a C(7) C(6) 110.0(5) . . ?
H(7b C(7) C(6) 109.9(5) . . ?
H(7b C(7) H(7a 107.9(8) . . ?
H(7c C(7) C(6) 111.7(5) . . ?
H(7c C(7) H(7a 107.3(8) . . ?
H(7c C(7) H(7b 110.0(8) . . ?
H(5d O(5) H(5c 109.5(8) . . ?

loop_
_geom_bond_atom_site_label_1
_geom_bond_atom_site_label_2
_geom_bond_distance
_geom_bond_site_symmetry_2
_geom_bond_publ_flag
O(1) C(1) 1.2212(4) . ?
O(2) H(2) 0.944(11) . ?
O(2) C(1) 1.3118(4) . ?
O(3) C(6) 1.2406(4) . ?
O(4) H(4) 0.894(11) . ?
O(4) C(4) 1.4245(4) . ?
N(1) C(2) 1.4583(4) . ?
N(1) C(5) 1.4675(4) . ?
N(1) C(6) 1.3422(4) . ?
C(1) C(2) 1.5136(4) . ?
C(2) H(2a 1.062(9) . ?
C(2) C(3) 1.5415(4) . ?
C(3) H(3a 1.059(9) . ?
C(3) H(3b 1.063(9) . ?
C(3) C(4) 1.5254(4) . ?
C(4) H(4a 1.077(9) . ?
C(4) C(5) 1.5287(4) . ?
C(5) H(5a 1.061(9) . ?
C(5) H(5b 1.076(10) . ?
C(6) C(7) 1.5012(4) . ?
C(7) H(7a 1.043(11) . ?
C(7) H(7b 1.053(10) . ?
C(7) H(7c 1.049(11) . ?
O(5) H(5c 0.931(11) . ?
O(5) H(5d 0.909(9) . ?
